data_4029747
loop_
_publ_author_name
'Grauer, Andreas A.'
'K\"onig, Burkhard'

_publ_section_title
;
 Synthesis of new Calpha-tetrasubstituted alpha-amino acids.
;
_journal_name_full 'Beilstein journal of organic chemistry'
_journal_page_first 5
_journal_paper_doi 10.3762/bjoc.5.5
_journal_volume 5
_journal_year 2009
_chemical_absolute_configuration ad
_chemical_compound_source 'see text'
_chemical_formula_moiety 'C15 H27 N O5'
_chemical_formula_sum 'C15 H27 N O5'
_chemical_formula_weight 301.38
_chemical_name_systematic ?
_space_group_IT_number 33
_symmetry_cell_setting orthorhombic
_symmetry_Int_Tables_number 33
_symmetry_space_group_name_Hall 'P 2c -2n'
_symmetry_space_group_name_H-M 'P n a 21'
_atom_sites_solution_hydrogens geom
_atom_sites_solution_primary direct
_atom_sites_solution_secondary difmap
_cell_angle_alpha 90
_cell_angle_beta 90
_cell_angle_gamma 90
_cell_formula_units_Z 4
_cell_length_a 10.1882(3)
_cell_length_b 10.6160(4)
_cell_length_c 16.3593(5)
_cell_measurement_reflns_used 2710
_cell_measurement_temperature 123
_cell_measurement_theta_max 66.6099
_cell_measurement_theta_min 2.6982
_cell_volume 1769.39(10)
_computing_cell_refinement
;
CrysAlis RED, Oxford Diffraction Ltd.,
Version 1.171.32.30 (release 18-06-2008 CrysAlis171 .NET)
;
_computing_data_collection
;
CrysAlis CCD, Oxford Diffraction Ltd.,
Version 1.171.32.30 (release 18-06-2008 CrysAlis171 .NET)
;
_computing_data_reduction
;
CrysAlis RED, Oxford Diffraction Ltd.,
Version 1.171.32.30 (release 18-06-2008 CrysAlis171 .NET)
;
_computing_molecular_graphics 'PLATON (Spek, 1990)'
_computing_publication_material 'PLATON (Spek, 2003)'
_computing_structure_refinement 'SHELXL-97 (Sheldrick, 1997)'
_computing_structure_solution 'SIR-97 (Altomare, 1999)'
_diffrn_ambient_temperature 123
_diffrn_detector_area_resol_mean 10.5431
_diffrn_measured_fraction_theta_full 0.967
_diffrn_measured_fraction_theta_max 0.968
_diffrn_measurement_details
;
  1 omega  -49.00  -23.00   1.0000    8.0000
omega____ theta____ kappa____ phi______ omega'___ theta'___ frames
    -       11.6137  130.0000   14.0000    0.0000    0.0000 26

  2 omega  -24.00   17.00   1.0000    8.0000
omega____ theta____ kappa____ phi______ omega'___ theta'___ frames
    -       11.6137 -100.0000   58.0000    0.0000    0.0000 41

  3 omega  -31.00    1.00   1.0000    8.0000
omega____ theta____ kappa____ phi______ omega'___ theta'___ frames
    -       11.6137  100.0000  343.0000    0.0000    0.0000 32

  4 omega  -39.00   14.00   1.0000    8.0000
omega____ theta____ kappa____ phi______ omega'___ theta'___ frames
    -      -11.6137   45.0000   30.0000    0.0000    0.0000 53

  5 omega  -68.00  -15.00   1.0000   70.0000
omega____ theta____ kappa____ phi______ omega'___ theta'___ frames
    -      -90.0000   45.0000  150.0000    0.0000    0.0000 53

  6 omega -172.00 -134.00   1.0000   70.0000
omega____ theta____ kappa____ phi______ omega'___ theta'___ frames
    -      -90.0000 -100.0000   58.0000    0.0000    0.0000 38

  7 omega -165.00 -119.00   1.0000   70.0000
omega____ theta____ kappa____ phi______ omega'___ theta'___ frames
    -      -90.0000  -45.0000   90.0000    0.0000    0.0000 46

  8 omega  115.00  168.00   1.0000   70.0000
omega____ theta____ kappa____ phi______ omega'___ theta'___ frames
    -       93.5000   45.0000    0.0000    0.0000    0.0000 53

  9 omega   47.00   83.00   1.0000   70.0000
omega____ theta____ kappa____ phi______ omega'___ theta'___ frames
    -       93.5000 -100.0000  238.0000    0.0000    0.0000 36

 10 omega   69.00  125.00   1.0000   70.0000
omega____ theta____ kappa____ phi______ omega'___ theta'___ frames
    -       93.5000  -77.0000    0.0000    0.0000    0.0000 56

 11 omega   60.00  113.00   1.0000   70.0000
omega____ theta____ kappa____ phi______ omega'___ theta'___ frames
    -       93.5000   77.0000  330.0000    0.0000    0.0000 53

 12 omega   15.00   66.00   1.0000   70.0000
omega____ theta____ kappa____ phi______ omega'___ theta'___ frames
    -       93.5000  -77.0000  120.0000    0.0000    0.0000 51

;
_diffrn_measurement_device_type 'Oxford Diffraction Gemini Ultra'
_diffrn_measurement_method omega-scan
_diffrn_radiation_monochromator mirror
_diffrn_radiation_probe x-ray
_diffrn_radiation_source 'Enhance (Cu) X-ray Source'
_diffrn_radiation_type CuK\a
_diffrn_radiation_wavelength 1.54184
_diffrn_reflns_av_R_equivalents 0.0251
_diffrn_reflns_av_sigmaI/netI 0.0229
_diffrn_reflns_limit_h_max 11
_diffrn_reflns_limit_h_min -6
_diffrn_reflns_limit_k_max 11
_diffrn_reflns_limit_k_min -12
_diffrn_reflns_limit_l_max 16
_diffrn_reflns_limit_l_min -18
_diffrn_reflns_number 4695
_diffrn_reflns_reduction_process
;
;
_diffrn_reflns_theta_full 66.69
_diffrn_reflns_theta_max 66.69
_diffrn_reflns_theta_min 4.97
_diffrn_standards_decay_% 0
_diffrn_standards_number 0
_exptl_absorpt_coefficient_mu 0.692
_exptl_absorpt_correction_T_max 1.00000
_exptl_absorpt_correction_T_min 0.61542
_exptl_absorpt_correction_type multi-scan
_exptl_absorpt_process_details
;
CrysAlis RED, Oxford Diffraction Ltd.,
Version 1.171.32.30 (release 18-06-2008 CrysAlis171 .NET)
Empirical absorption correction using spherical harmonics,
 implemented in SCALE3 ABSPACK scaling algorithm.
;
_exptl_crystal_colour 'translucent colourless'
_exptl_crystal_density_diffrn 1.131
_exptl_crystal_density_method 'Not Measured'
_exptl_crystal_description rod
_exptl_crystal_F_000 656
_exptl_crystal_size_max 0.500
_exptl_crystal_size_mid 0.080
_exptl_crystal_size_min 0.020
_refine_diff_density_max 0.563
_refine_diff_density_min -0.246
_refine_diff_density_rms 0.051
_refine_ls_abs_structure_details 'Flack H.D. (1983), Acta Cryst. A39, 876-881'
_refine_ls_abs_structure_Flack 1.0(5)
_refine_ls_extinction_method none
_refine_ls_goodness_of_fit_ref 1.079
_refine_ls_hydrogen_treatment mixed
_refine_ls_matrix_type full
_refine_ls_number_parameters 194
_refine_ls_number_reflns 2087
_refine_ls_number_restraints 1
_refine_ls_restrained_S_all 1.079
_refine_ls_R_factor_all 0.0719
_refine_ls_R_factor_gt 0.0623
_refine_ls_shift/su_max 0.000
_refine_ls_shift/su_mean 0.000
_refine_ls_structure_factor_coef Fsqd
_refine_ls_weighting_details 'calc w=1/[\s^2^(Fo^2^)+(0.1221P)^2^+0.5004P] where P=(Fo^2^+2Fc^2^)/3'
_refine_ls_weighting_scheme calc
_refine_ls_wR_factor_gt 0.1808
_refine_ls_wR_factor_ref 0.1896
_reflns_number_gt 1759
_reflns_number_total 2087
_reflns_threshold_expression I>2\s(I)
_cod_data_source_file 1860-5397-5-5-S2.cif
_cod_data_source_block h210
_cod_depositor_comments
;
The following automatic conversions were performed:

'_symmetry_cell_setting' value 'Orthorhombic' changed to
'orthorhombic' according to
/usr/data/users/saulius/automatic-downloads/retrospective/Beilstein/lib/dictionaries/cif_core.dic
dictionary named 'cif_core.dic' version 2.4.2 from 2011-04-26.

Automatic conversion script
Id: cif_fix_values 2281 2013-09-26 08:29:07Z andrius 
;
_cod_database_code 4029747

loop_
_symmetry_equiv_pos_site_id
_symmetry_equiv_pos_as_xyz
1 x,y,z
2 -x,-y,1/2+z
3 1/2-x,1/2+y,1/2+z
4 1/2+x,1/2-y,z

loop_
_atom_site_aniso_label
_atom_site_aniso_U_11
_atom_site_aniso_U_22
_atom_site_aniso_U_33
_atom_site_aniso_U_23
_atom_site_aniso_U_13
_atom_site_aniso_U_12
O1 0.147(4) 0.154(5) 0.040(2) 0.008(3) -0.021(2) 0.028(4)
O2 0.0301(13) 0.083(2) 0.0450(17) -0.0062(15) -0.0024(11) 0.0081(12)
O3 0.0395(13) 0.0687(17) 0.0461(16) 0.0191(15) -0.0067(11) 0.0034(12)
O4 0.070(2) 0.098(3) 0.055(2) 0.017(2) 0.0233(17) -0.0111(18)
O5 0.0528(15) 0.072(2) 0.0480(18) 0.0146(16) 0.0142(13) 0.0040(13)
N1 0.0323(15) 0.076(2) 0.0387(18) 0.0172(18) -0.0033(14) -0.0013(15)
C1 0.140(8) 0.293(16) 0.097(7) -0.084(9) -0.057(6) 0.132(10)
C2 0.053(2) 0.141(5) 0.039(3) -0.006(3) -0.002(2) 0.001(3)
C3 0.034(2) 0.095(3) 0.045(2) 0.018(2) -0.0040(16) -0.002(2)
C4 0.053(3) 0.124(5) 0.060(3) 0.039(4) -0.005(2) 0.013(3)
C5 0.123(6) 0.109(6) 0.136(8) -0.014(6) -0.010(6) 0.005(5)
C6 0.0377(19) 0.056(2) 0.040(2) -0.0001(19) -0.0059(15) 0.0017(16)
C7 0.051(2) 0.064(3) 0.051(3) 0.018(2) -0.0133(18) 0.0087(19)
C8 0.057(3) 0.132(5) 0.065(3) 0.055(4) -0.009(2) 0.002(3)
C9 0.092(4) 0.076(4) 0.087(4) 0.001(3) -0.030(3) 0.020(3)
C10 0.065(3) 0.088(4) 0.048(3) 0.004(2) -0.011(2) -0.007(2)
C11 0.044(2) 0.075(3) 0.045(3) 0.018(2) 0.0086(18) 0.0036(19)
C12 0.085(3) 0.058(3) 0.065(3) 0.007(3) 0.011(3) 0.004(2)
C13 0.142(6) 0.072(4) 0.091(5) 0.019(3) 0.020(4) -0.001(4)
C14 0.133(5) 0.076(4) 0.073(4) -0.003(3) 0.014(4) -0.004(4)
C15 0.074(3) 0.084(4) 0.104(5) -0.018(4) -0.006(3) -0.007(3)

loop_
_atom_site_label
_atom_site_type_symbol
_atom_site_thermal_displace_type
_atom_site_fract_x
_atom_site_fract_y
_atom_site_fract_z
_atom_site_occupancy
_atom_site_U_iso_or_equiv
_atom_site_calc_flag
_atom_site_refinement_flags
O1 O Uani -0.5492(6) -0.1318(6) -0.9846(3) 1.000 0.114(2) . .
O2 O Uani -0.2629(2) -0.2674(3) -0.75199(18) 1.000 0.0527(10) . .
O3 O Uani -0.4315(2) -0.3120(3) -0.66438(19) 1.000 0.0514(9) . .
O4 O Uani -0.2647(4) -0.0233(4) -0.8980(2) 1.000 0.0743(14) . .
O5 O Uani -0.3556(3) 0.0000(3) -0.7743(2) 1.000 0.0576(10) . .
N1 N Uani -0.4747(3) -0.2220(4) -0.7825(2) 1.000 0.0490(10) . .
C1 C Uani -0.4951(10) -0.2446(14) -0.9907(6) 1.000 0.177(6) . .
C2 C Uani -0.3983(5) -0.2569(7) -0.9282(3) 1.000 0.078(2) . .
C3 C Uani -0.4412(4) -0.1617(5) -0.8599(3) 1.000 0.0580(14) . .
C4 C Uani -0.5694(5) -0.1078(7) -0.8978(4) 1.000 0.079(2) . .
C5 C Uani -0.6029(10) 0.0121(9) -0.8810(7) 1.000 0.123(4) . .
C6 C Uani -0.3785(4) -0.2675(4) -0.7339(3) 1.000 0.0446(11) . .
C7 C Uani -0.3485(4) -0.3667(4) -0.5988(3) 1.000 0.0553(16) . .
C8 C Uani -0.4483(5) -0.3944(8) -0.5334(4) 1.000 0.085(2) . .
C9 C Uani -0.2818(6) -0.4824(6) -0.6283(4) 1.000 0.085(2) . .
C10 C Uani -0.2529(5) -0.2690(6) -0.5685(3) 1.000 0.0670(19) . .
C11 C Uani -0.3414(4) -0.0556(5) -0.8461(3) 1.000 0.0547(16) . .
C12 C Uani -0.2707(5) 0.1036(5) -0.7483(4) 1.000 0.0693(17) . .
C13 C Uani -0.2936(9) 0.2167(6) -0.8037(5) 1.000 0.102(3) . .
C14 C Uani -0.3209(8) 0.1297(6) -0.6628(4) 1.000 0.094(3) . .
C15 C Uani -0.1277(6) 0.0618(6) -0.7468(5) 1.000 0.087(2) . .
H1A H Uiso -0.56290 -0.31050 -0.98420 1.000 0.2120 calc R
H1B H Uiso -0.45390 -0.25460 -1.04510 1.000 0.2120 calc R
H1N H Uiso -0.556(5) -0.234(5) -0.772(4) 1.000 0.0590 . .
H2A H Uiso -0.31020 -0.23530 -0.94940 1.000 0.0930 calc R
H2B H Uiso -0.39630 -0.34400 -0.90670 1.000 0.0930 calc R
H4 H Uiso -0.64340 -0.16270 -0.87930 1.000 0.0950 calc R
H5A H Uiso -0.58210 0.03100 -0.82380 1.000 0.1470 calc R
H5B H Uiso -0.55370 0.06920 -0.91680 1.000 0.1470 calc R
H5C H Uiso -0.69720 0.02350 -0.89020 1.000 0.1470 calc R
H8A H Uiso -0.51550 -0.45120 -0.55530 1.000 0.1020 calc R
H8B H Uiso -0.48960 -0.31560 -0.51570 1.000 0.1020 calc R
H8C H Uiso -0.40480 -0.43440 -0.48670 1.000 0.1020 calc R
H9A H Uiso -0.23700 -0.52360 -0.58250 1.000 0.1020 calc R
H9B H Uiso -0.21740 -0.46000 -0.67040 1.000 0.1020 calc R
H9C H Uiso -0.34700 -0.54010 -0.65160 1.000 0.1020 calc R
H10A H Uiso -0.30040 -0.19170 -0.55450 1.000 0.0810 calc R
H10B H Uiso -0.18840 -0.25080 -0.61140 1.000 0.0810 calc R
H10C H Uiso -0.20750 -0.30100 -0.52000 1.000 0.0810 calc R
H13A H Uiso -0.38780 0.23530 -0.80620 1.000 0.1220 calc R
H13B H Uiso -0.26120 0.19780 -0.85880 1.000 0.1220 calc R
H13C H Uiso -0.24670 0.28990 -0.78190 1.000 0.1220 calc R
H14A H Uiso -0.27370 0.20180 -0.63960 1.000 0.1120 calc R
H14B H Uiso -0.30650 0.05540 -0.62830 1.000 0.1120 calc R
H14C H Uiso -0.41490 0.14870 -0.66500 1.000 0.1120 calc R
H15A H Uiso -0.10000 0.03880 -0.80220 1.000 0.1050 calc R
H15B H Uiso -0.11820 -0.01110 -0.71060 1.000 0.1050 calc R
H15C H Uiso -0.07280 0.13100 -0.72670 1.000 0.1050 calc R

loop_
_atom_type_symbol
_atom_type_description
_atom_type_scat_dispersion_real
_atom_type_scat_dispersion_imag
_atom_type_scat_source
O O 0.0492 0.0322 'International Tables Vol C Tables 4.2.6.8 and 6.1.1.4'
N N 0.0311 0.0180 'International Tables Vol C Tables 4.2.6.8 and 6.1.1.4'
H H 0.0000 0.0000 'International Tables Vol C Tables 4.2.6.8 and 6.1.1.4'
C C 0.0181 0.0091 'International Tables Vol C Tables 4.2.6.8 and 6.1.1.4'

loop_
_geom_angle_atom_site_label_1
_geom_angle_atom_site_label_2
_geom_angle_atom_site_label_3
_geom_angle
_geom_angle_publ_flag
C1 O1 C4 106.9(6) yes
C6 O3 C7 121.3(3) yes
C11 O5 C12 122.0(4) yes
C3 N1 C6 119.9(3) yes
C6 N1 H1N 122(4) no
C3 N1 H1N 118(4) no
O1 C1 C2 108.5(9) yes
C1 C2 C3 105.0(6) no
N1 C3 C4 108.1(4) yes
N1 C3 C2 113.6(4) yes
C2 C3 C11 113.2(4) no
N1 C3 C11 110.5(4) yes
C2 C3 C4 100.8(4) no
C4 C3 C11 110.2(5) no
O1 C4 C5 113.6(7) yes
C3 C4 C5 118.7(7) no
O1 C4 C3 101.9(5) yes
O3 C6 N1 109.4(3) yes
O2 C6 O3 126.6(4) yes
O2 C6 N1 124.0(4) yes
O3 C7 C10 109.7(4) yes
C8 C7 C9 112.3(5) no
C8 C7 C10 109.7(4) no
C9 C7 C10 112.4(4) no
O3 C7 C9 110.5(4) yes
O3 C7 C8 101.9(4) yes
O4 C11 C3 122.4(5) yes
O4 C11 O5 124.8(5) yes
O5 C11 C3 112.7(4) yes
O5 C12 C14 101.9(4) yes
O5 C12 C15 110.6(4) yes
C13 C12 C15 112.7(6) no
C14 C12 C15 111.2(6) no
C13 C12 C14 110.7(5) no
O5 C12 C13 109.2(5) yes
O1 C1 H1A 110.00 no
O1 C1 H1B 110.00 no
C2 C1 H1A 110.00 no
C2 C1 H1B 110.00 no
H1A C1 H1B 108.00 no
C1 C2 H2A 111.00 no
C1 C2 H2B 111.00 no
C3 C2 H2A 111.00 no
C3 C2 H2B 111.00 no
H2A C2 H2B 109.00 no
O1 C4 H4 107.00 no
C3 C4 H4 107.00 no
C5 C4 H4 107.00 no
C4 C5 H5A 109.00 no
C4 C5 H5B 109.00 no
C4 C5 H5C 110.00 no
H5A C5 H5B 109.00 no
H5A C5 H5C 109.00 no
H5B C5 H5C 109.00 no
C7 C8 H8A 109.00 no
C7 C8 H8B 109.00 no
C7 C8 H8C 109.00 no
H8A C8 H8B 109.00 no
H8A C8 H8C 110.00 no
H8B C8 H8C 109.00 no
C7 C9 H9A 110.00 no
C7 C9 H9B 110.00 no
C7 C9 H9C 109.00 no
H9A C9 H9B 109.00 no
H9A C9 H9C 109.00 no
H9B C9 H9C 109.00 no
C7 C10 H10A 110.00 no
C7 C10 H10B 109.00 no
C7 C10 H10C 109.00 no
H10A C10 H10B 109.00 no
H10A C10 H10C 110.00 no
H10B C10 H10C 109.00 no
C12 C13 H13A 109.00 no
C12 C13 H13B 110.00 no
C12 C13 H13C 110.00 no
H13A C13 H13B 109.00 no
H13A C13 H13C 109.00 no
H13B C13 H13C 109.00 no
C12 C14 H14A 110.00 no
C12 C14 H14B 109.00 no
C12 C14 H14C 110.00 no
H14A C14 H14B 109.00 no
H14A C14 H14C 109.00 no
H14B C14 H14C 109.00 no
C12 C15 H15A 109.00 no
C12 C15 H15B 110.00 no
C12 C15 H15C 109.00 no
H15A C15 H15B 110.00 no
H15A C15 H15C 109.00 no
H15B C15 H15C 109.00 no

loop_
_geom_bond_atom_site_label_1
_geom_bond_atom_site_label_2
_geom_bond_distance
_geom_bond_publ_flag
O1 C1 1.322(15) yes
O1 C4 1.457(8) yes
O2 C6 1.214(5) yes
O3 C6 1.345(6) yes
O3 C7 1.484(5) yes
O4 C11 1.204(6) yes
O5 C11 1.323(6) yes
O5 C12 1.462(6) yes
N1 C3 1.459(6) yes
N1 C6 1.351(6) yes
N1 H1N 0.86(5) no
C1 C2 1.427(11) no
C2 C3 1.569(8) no
C3 C4 1.555(7) no
C3 C11 1.534(7) no
C4 C5 1.346(12) no
C7 C9 1.484(8) no
C7 C10 1.507(7) no
C7 C8 1.505(8) no
C12 C14 1.515(9) no
C12 C15 1.523(8) no
C12 C13 1.522(9) no
C1 H1A 0.9900 no
C1 H1B 0.9900 no
C2 H2A 0.9900 no
C2 H2B 0.9900 no
C4 H4 1.0000 no
C5 H5A 0.9800 no
C5 H5B 0.9800 no
C5 H5C 0.9800 no
C8 H8A 0.9800 no
C8 H8B 0.9800 no
C8 H8C 0.9800 no
C9 H9A 0.9800 no
C9 H9B 0.9800 no
C9 H9C 0.9800 no
C10 H10A 0.9800 no
C10 H10B 0.9800 no
C10 H10C 0.9800 no
C13 H13A 0.9800 no
C13 H13B 0.9800 no
C13 H13C 0.9800 no
C14 H14A 0.9800 no
C14 H14B 0.9800 no
C14 H14C 0.9800 no
C15 H15A 0.9800 no
C15 H15B 0.9800 no
C15 H15C 0.9800 no

loop_
_geom_contact_atom_site_label_1
_geom_contact_atom_site_label_2
_geom_contact_distance
_geom_contact_site_symmetry_2
_geom_contact_publ_flag
O1 C14 3.202(9) 2_454 no
O2 C9 3.056(7) . no
O2 O5 3.014(4) . no
O2 C2 3.198(6) . no
O2 C4 3.366(7) 4_545 no
O2 C10 3.004(6) . no
O2 C11 2.840(6) . no
O2 N1 2.981(4) 4_545 no
O4 C15 2.980(8) . no
O4 C13 2.993(8) . no
O4 C8 3.389(7) 3_454 no
O5 C6 2.925(5) . no
O5 N1 2.654(5) . no
O5 O2 3.014(4) . no
O5 C5 3.068(11) . no
O1 H14B 2.8900 2_454 no
O2 H4 2.5200 4_545 no
O2 H10B 2.4300 . no
O2 H1N 2.13(5) 4_545 no
O2 H9B 2.4900 . no
O3 H15B 2.7800 4_445 no
O3 H10B 2.8400 4_445 no
O4 H8C 2.4500 3_454 no
O4 H15A 2.3900 . no
O4 H2A 2.4500 . no
O4 H13B 2.4300 . no
O5 H5A 2.4700 . no
N1 O5 2.654(5) . no
N1 O2 2.981(4) 4_445 no
C1 C14 3.596(13) 2_454 no
C2 O2 3.198(6) . no
C4 O2 3.366(7) 4_445 no
C5 O5 3.068(11) . no
C6 O5 2.925(5) . no
C8 O4 3.389(7) 3_445 no
C9 O2 3.056(7) . no
C10 O2 3.004(6) . no
C11 O2 2.840(6) . no
C13 O4 2.993(8) . no
C14 O1 3.202(9) 2_455 no
C14 C1 3.596(13) 2_455 no
C15 O4 2.980(8) . no
C2 H4 2.8500 4_545 no
C4 H2A 3.0800 4_445 no
C5 H13C 3.0300 4_455 no
C6 H9B 2.8200 . no
C6 H10B 2.7900 . no
C6 H2B 2.9500 . no
C10 H8B 2.9600 4_545 no
C11 H5B 2.7900 . no
C11 H13B 2.8200 . no
C11 H15A 2.7500 . no
C11 H5A 2.6400 . no
H1A H4 2.4700 . no
H1N H4 2.1100 . no
H1N O2 2.13(5) 4_445 no
H2A O4 2.4500 . no
H2A C4 3.0800 4_545 no
H2A H4 2.3200 4_545 no
H2B C6 2.9500 . no
H4 H1A 2.4700 . no
H4 H1N 2.1100 . no
H4 O2 2.5200 4_445 no
H4 C2 2.8500 4_445 no
H4 H2A 2.3200 4_445 no
H5A O5 2.4700 . no
H5A C11 2.6400 . no
H5B C11 2.7900 . no
H8A H9C 2.5100 . no
H8B H10A 2.4200 . no
H8B C10 2.9600 4_445 no
H8B H10C 2.5400 4_445 no
H8C H9A 2.5100 . no
H8C H10C 2.5200 . no
H8C O4 2.4500 3_445 no
H9A H8C 2.5100 . no
H9A H10C 2.5900 . no
H9B O2 2.4900 . no
H9B C6 2.8200 . no
H9B H10B 2.4400 . no
H9C H8A 2.5100 . no
H10A H8B 2.4200 . no
H10B O2 2.4300 . no
H10B C6 2.7900 . no
H10B H9B 2.4400 . no
H10B O3 2.8400 4_545 no
H10C H8C 2.5200 . no
H10C H9A 2.5900 . no
H10C H8B 2.5400 4_545 no
H13A H14C 2.5000 . no
H13B O4 2.4300 . no
H13B C11 2.8200 . no
H13B H15A 2.5300 . no
H13C H14A 2.5200 . no
H13C C5 3.0300 4_555 no
H14A H13C 2.5200 . no
H14B H15B 2.4500 . no
H14B O1 2.8900 2_455 no
H14C H13A 2.5000 . no
H15A O4 2.3900 . no
H15A C11 2.7500 . no
H15A H13B 2.5300 . no
H15B H14B 2.4500 . no
H15B O3 2.7800 4_545 no

loop_
_geom_hbond_atom_site_label_D
_geom_hbond_atom_site_label_H
_geom_hbond_atom_site_label_A
_geom_hbond_distance_DH
_geom_hbond_distance_HA
_geom_hbond_distance_DA
_geom_hbond_angle_DHA
_geom_hbond_site_symmetry_A
_geom_hbond_publ_flag
N1 H1N O2 0.86(5) 2.13(5) 2.981(4) 171(6) 4_445 yes
C2 H2A O4 0.9900 2.4500 2.872(8) 105.00 . yes
C4 H4 O2 1.0000 2.5200 3.366(7) 142.00 4_445 yes
C5 H5A O5 0.9800 2.4700 3.068(11) 119.00 . yes
C8 H8C O4 0.9800 2.4500 3.389(7) 162.00 3_445 yes
C9 H9B O2 0.9800 2.4900 3.056(7) 117.00 . yes
C10 H10B O2 0.9800 2.4300 3.004(6) 117.00 . yes
C13 H13B O4 0.9800 2.4300 2.993(8) 116.00 . yes
C15 H15A O4 0.9800 2.3900 2.980(8) 118.00 . yes

loop_
_geom_torsion_atom_site_label_1
_geom_torsion_atom_site_label_2
_geom_torsion_atom_site_label_3
_geom_torsion_atom_site_label_4
_geom_torsion
_geom_torsion_publ_flag
C4 O1 C1 C2 -41.8(9) no
C1 O1 C4 C3 40.4(8) no
C1 O1 C4 C5 169.2(8) no
C7 O3 C6 N1 -179.3(4) no
C6 O3 C7 C8 176.5(4) no
C6 O3 C7 C9 -64.1(5) no
C7 O3 C6 O2 1.0(7) no
C6 O3 C7 C10 60.3(5) no
C11 O5 C12 C15 -59.2(7) no
C11 O5 C12 C14 -177.5(4) no
C11 O5 C12 C13 65.3(6) no
C12 O5 C11 O4 -4.4(7) no
C12 O5 C11 C3 179.9(4) no
C3 N1 C6 O2 -3.7(7) no
C6 N1 C3 C2 74.5(5) no
C3 N1 C6 O3 176.5(4) no
C6 N1 C3 C11 -53.9(6) no
C6 N1 C3 C4 -174.6(5) no
O1 C1 C2 C3 24.2(9) no
C1 C2 C3 C11 -116.4(7) no
C1 C2 C3 C4 1.2(7) no
C1 C2 C3 N1 116.6(7) no
C4 C3 C11 O5 87.7(5) no
N1 C3 C4 O1 -142.5(5) no
N1 C3 C4 C5 92.0(8) no
C2 C3 C4 O1 -23.1(6) no
C2 C3 C4 C5 -148.6(7) no
C11 C3 C4 O1 96.7(5) no
C11 C3 C4 C5 -28.8(8) no
N1 C3 C11 O4 152.5(5) no
N1 C3 C11 O5 -31.7(5) no
C2 C3 C11 O4 23.8(7) no
C2 C3 C11 O5 -160.4(4) no
C4 C3 C11 O4 -88.1(6) no
